data_2208690
loop_
_publ_author_name
'Akitsu, Takashiro'
'Einaga, Yasuaki'

_publ_section_title
;
 The one-dimensional chain structure of [Cu(en)~2~Pt(CN)~4~] (en is
 ethylenediamine)
;
_journal_coeditor_code OB6610
_journal_issue 4
_journal_name_full 'Acta Crystallographica Section E'
_journal_page_first m862
_journal_page_last m864
_journal_paper_doi 10.1107/S1600536806010488
_journal_volume 62
_journal_year 2006
_chemical_formula_iupac '[Cu (C2 H8 N2)2 Pt (C N)4]'
_chemical_formula_moiety 'C8 H16 Cu N8 Pt'
_chemical_formula_sum 'C8 H16 Cu N8 Pt'
_chemical_formula_weight 482.92
_chemical_name_systematic
;
catena-poly[\m-cyano-1:2\k^2^C:N-\m-cyano-1:2'\k^2^C:N-dicyano-1-\k^2^C-
bis(ethylenediamine-2\k^2^N,N')platinum(II)copper(II)]
;
_space_group_IT_number 2
_symmetry_cell_setting triclinic
_symmetry_space_group_name_Hall '-P 1'
_symmetry_space_group_name_H-M 'P -1'
_atom_sites_solution_hydrogens mixed
_atom_sites_solution_primary direct
_atom_sites_solution_secondary geom
_cell_angle_alpha 107.27(4)
_cell_angle_beta 90.92(4)
_cell_angle_gamma 106.54(6)
_cell_formula_units_Z 1
_cell_length_a 6.560(4)
_cell_length_b 7.350(5)
_cell_length_c 8.068(3)
_cell_measurement_reflns_used 25
_cell_measurement_temperature 298(2)
_cell_measurement_theta_max 13.9
_cell_measurement_theta_min 10.0
_cell_volume 353.9(4)
_computing_cell_refinement 'WinAFC Diffractometer Control Software'
_computing_data_collection 'WinAFC Diffractometer Control Software (Rigaku, 1999)'
_computing_data_reduction 'TEXSAN (Molecular Structure Corporation, 2001)'
_computing_molecular_graphics 'ORTEPII (Johnson, 1976)'
_computing_publication_material TEXSAN
_computing_structure_refinement 'SHELXL97 (Sheldrick, 1997)'
_computing_structure_solution 'SIR92 (Altomare <i>et al.</i>,  1994)'
_diffrn_ambient_temperature 298(2)
_diffrn_measured_fraction_theta_full 1.000
_diffrn_measured_fraction_theta_max 1.000
_diffrn_measurement_device_type 'Rigaku AFC-7R'
_diffrn_measurement_method \w/2\q
_diffrn_radiation_monochromator graphite
_diffrn_radiation_source 'Rigaku rotating anode generator'
_diffrn_radiation_type 'Mo K\a'
_diffrn_radiation_wavelength 0.71073
_diffrn_reflns_av_R_equivalents 0.0436
_diffrn_reflns_limit_h_max 8
_diffrn_reflns_limit_h_min -8
_diffrn_reflns_limit_k_max 3
_diffrn_reflns_limit_k_min -9
_diffrn_reflns_limit_l_max 10
_diffrn_reflns_limit_l_min -10
_diffrn_reflns_number 1844
_diffrn_reflns_theta_full 27.50
_diffrn_reflns_theta_max 27.50
_diffrn_standards_decay_% 1.42
_diffrn_standards_interval_count 150
_diffrn_standards_number 3
_exptl_absorpt_coefficient_mu 11.370
_exptl_absorpt_correction_T_max 0.103
_exptl_absorpt_correction_T_min 0.060
_exptl_absorpt_correction_type psi-scan
_exptl_absorpt_process_details '(North <i>et al.</i>,  1968)'
_exptl_crystal_colour blue
_exptl_crystal_density_diffrn 2.266
_exptl_crystal_density_method 'not measured'
_exptl_crystal_description prismatic
_exptl_crystal_F_000 227
_exptl_crystal_size_max 0.300
_exptl_crystal_size_mid 0.200
_exptl_crystal_size_min 0.200
_refine_diff_density_max 1.050
_refine_diff_density_min -2.317
_refine_ls_extinction_coef 0.241(8)
_refine_ls_extinction_expression Fc^*^=kFc[1+0.001xFc^2^\l^3^/sin(2\q)]^-1/4^
_refine_ls_extinction_method 'SHELXL97 (Sheldrick, 1997)'
_refine_ls_goodness_of_fit_ref 1.006
_refine_ls_hydrogen_treatment constr
_refine_ls_matrix_type full
_refine_ls_number_parameters 86
_refine_ls_number_reflns 1628
_refine_ls_number_restraints 0
_refine_ls_restrained_S_all 1.006
_refine_ls_R_factor_all 0.0218
_refine_ls_R_factor_gt 0.0218
_refine_ls_shift/su_max 0.001
_refine_ls_shift/su_mean 0.000
_refine_ls_structure_factor_coef Fsqd
_refine_ls_weighting_details 'calc w = 1/[\s^2^(Fo^2^)+(0.05P)^2^+0.0221P] where P=(Fo^2^+2Fc^2^)/3'
_refine_ls_weighting_scheme calc
_refine_ls_wR_factor_gt 0.0551
_refine_ls_wR_factor_ref 0.0551
_reflns_number_gt 1628
_reflns_number_total 1630
_reflns_threshold_expression I>2\s(I)
_cod_data_source_file ob6610.cif
_cod_data_source_block I
_cod_database_code 2208690

loop_
_symmetry_equiv_pos_as_xyz
'x, y, z'
'-x, -y, -z'

loop_
_atom_site_type_symbol
_atom_site_label
_atom_site_fract_x
_atom_site_fract_y
_atom_site_fract_z
_atom_site_U_iso_or_equiv
_atom_site_adp_type
_atom_site_calc_flag
_atom_site_refinement_flags
_atom_site_occupancy
Pt Pt1 0.0000 0.0000 0.0000 0.02971(13) Uani d S 1
Cu Cu1 0.5000 0.5000 0.5000 0.03174(15) Uani d S 1
N N1 0.3472(8) -0.1181(7) 0.1806(6) 0.0569(11) Uani d . 1
N N2 0.1514(7) 0.4072(6) 0.3033(6) 0.0501(9) Uani d . 1
N N3 0.4093(6) 0.2367(5) 0.5487(5) 0.0398(7) Uani d . 1
H H3C 0.3672 0.1352 0.4478 0.048 Uiso calc R 1
H H3D 0.5196 0.2212 0.6049 0.048 Uiso calc R 1
N N4 0.3419(6) 0.5921(6) 0.7054(5) 0.0408(7) Uani d . 1
H H4C 0.4243 0.7090 0.7798 0.049 Uiso calc R 1
H H4D 0.2216 0.6109 0.6683 0.049 Uiso calc R 1
C C1 0.2202(7) -0.0815(6) 0.1088(5) 0.0381(8) Uani d . 1
C C2 0.0941(6) 0.2605(6) 0.1893(5) 0.0363(7) Uani d . 1
C C3 0.2303(9) 0.2359(8) 0.6581(7) 0.0518(10) Uani d . 1
H H3A 0.2111 0.1322 0.7130 0.062 Uiso calc R 1
H H3B 0.0984 0.2111 0.5873 0.062 Uiso calc R 1
C C4 0.2876(9) 0.4391(10) 0.7948(6) 0.0549(11) Uani d . 1
H H4A 0.1677 0.4518 0.8612 0.066 Uiso calc R 1
H H4B 0.4087 0.4563 0.8747 0.066 Uiso calc R 1

loop_
_atom_site_aniso_label
_atom_site_aniso_U_11
_atom_site_aniso_U_22
_atom_site_aniso_U_33
_atom_site_aniso_U_12
_atom_site_aniso_U_13
_atom_site_aniso_U_23
Pt1 0.02801(15) 0.03556(16) 0.02654(15) 0.00890(8) 0.00073(7) 0.01201(8)
Cu1 0.0333(3) 0.0307(3) 0.0309(3) 0.0102(2) 0.0057(2) 0.0087(2)
N1 0.060(3) 0.059(2) 0.055(2) 0.028(2) -0.013(2) 0.0138(19)
N2 0.046(2) 0.051(2) 0.045(2) 0.0143(16) -0.0093(16) 0.0031(16)
N3 0.0440(18) 0.0365(14) 0.0393(17) 0.0115(13) -0.0043(14) 0.0137(13)
N4 0.0362(17) 0.0478(17) 0.0359(16) 0.0144(14) 0.0047(13) 0.0080(13)
C1 0.0387(19) 0.0397(17) 0.0352(18) 0.0149(15) -0.0034(15) 0.0081(14)
C2 0.0317(17) 0.0423(18) 0.0375(18) 0.0143(14) -0.0020(14) 0.0136(15)
C3 0.051(3) 0.059(2) 0.052(2) 0.009(2) 0.006(2) 0.033(2)
C4 0.057(3) 0.081(3) 0.035(2) 0.027(3) 0.0115(19) 0.023(2)

loop_
_atom_type_symbol
_atom_type_description
_atom_type_scat_dispersion_real
_atom_type_scat_dispersion_imag
_atom_type_scat_source
C C 0.0033 0.0016 'International Tables Vol C Tables 4.2.6.8 and 6.1.1.4'
H H 0.0000 0.0000 'International Tables Vol C Tables 4.2.6.8 and 6.1.1.4'
Cu Cu 0.3201 1.2651 'International Tables Vol C Tables 4.2.6.8 and 6.1.1.4'
N N 0.0061 0.0033 'International Tables Vol C Tables 4.2.6.8 and 6.1.1.4'
Pt Pt -1.7033 8.3905 'International Tables Vol C Tables 4.2.6.8 and 6.1.1.4'

loop_
_geom_angle_atom_site_label_1
_geom_angle_atom_site_label_2
_geom_angle_atom_site_label_3
_geom_angle_site_symmetry_1
_geom_angle_site_symmetry_3
_geom_angle
_geom_angle_publ_flag
C2 Pt1 C1 . . 88.08(17) yes
C2 Pt1 C1 2_555 . 91.92(17) ?
N3 Cu1 N4 . . 84.40(17) yes
N3 Cu1 N4 . 2_666 95.60(17) ?
N2 Cu1 N3 . . 91.69(16) yes
N2 Cu1 N4 . . 87.69(17) yes
Cu1 N2 C2 . . 121.6(4) yes
C3 N3 Cu1 . . 108.2(3) ?
C3 N3 H3C . . 110.1 ?
Cu1 N3 H3C . . 110.1 ?
C3 N3 H3D . . 110.1 ?
Cu1 N3 H3D . . 110.1 ?
H3C N3 H3D . . 108.4 ?
C4 N4 Cu1 . . 109.0(3) ?
C4 N4 H4C . . 109.9 ?
Cu1 N4 H4C . . 109.9 ?
C4 N4 H4D . . 109.9 ?
Cu1 N4 H4D . . 109.9 ?
H4C N4 H4D . . 108.3 ?
N1 C1 Pt1 . . 175.6(4) yes
N2 C2 Pt1 . . 177.1(4) yes
N3 C3 C4 . . 106.9(4) ?
N3 C3 H3A . . 110.3 ?
C4 C3 H3A . . 110.3 ?
N3 C3 H3B . . 110.3 ?
C4 C3 H3B . . 110.3 ?
H3A C3 H3B . . 108.6 ?
N4 C4 C3 . . 108.2(4) ?
N4 C4 H4A . . 110.1 ?
C3 C4 H4A . . 110.1 ?
N4 C4 H4B . . 110.1 ?
C3 C4 H4B . . 110.1 ?

loop_
_geom_bond_atom_site_label_1
_geom_bond_atom_site_label_2
_geom_bond_distance
_geom_bond_publ_flag
Pt1 C2 1.985(4) yes
Pt1 C1 1.995(4) yes
Cu1 N3 2.014(4) yes
Cu1 N4 2.017(4) yes
Cu1 N2 2.562(5) yes
N1 C1 1.143(6) yes
N2 C2 1.149(6) yes
N3 C3 1.480(7) no
N3 H3C 0.9000 no
N3 H3D 0.9000 no
N4 C4 1.474(7) no
N4 H4C 0.9000 no
N4 H4D 0.9000 no
C3 C4 1.509(8) no
C3 H3A 0.9700 no
C3 H3B 0.9700 no
C4 H4A 0.9700 no
C4 H4B 0.9700 no

loop_
_geom_hbond_atom_site_label_D
_geom_hbond_atom_site_label_H
_geom_hbond_atom_site_label_A
_geom_hbond_site_symmetry_A
_geom_hbond_distance_DH
_geom_hbond_distance_HA
_geom_hbond_distance_DA
_geom_hbond_angle_DHA
_geom_hbond_publ_flag
N3 H3C N1 . 0.90 2.366 3.247(5) 166 yes
N3 H3D N1 2_656 0.90 2.332 3.145(7) 150 yes
N3 H3D N2 2_666 0.90 2.838 3.212(5) 107 yes
N4 H4D N2 . 0.90 2.841 3.196(5) 105 yes

loop_
_geom_torsion_atom_site_label_1
_geom_torsion_atom_site_label_2
_geom_torsion_atom_site_label_3
_geom_torsion_atom_site_label_4
_geom_torsion_site_symmetry_1
_geom_torsion
_geom_torsion_publ_flag
N4 Cu1 N3 C3 . 18.2(3) no
N4 Cu1 N3 C3 2_666 -161.8(3) no
N3 Cu1 N4 C4 . 10.7(3) no
Cu1 N3 C3 C4 . -42.7(4) no
Cu1 N4 C4 C3 . -37.1(5) no
N3 C3 C4 N4 . 52.9(5) no
